data_7208543
loop_
_publ_author_name
'Liu, Ying-Ying'
'Chen, Chun'
'Ma, Jian-Fang'
'Yang, Jin'

_publ_section_title
;
 A series of complexes constructed by different calix[4]arene derivatives
;
_journal_issue 19
_journal_name_full CrystEngComm
_journal_page_first 6201
_journal_paper_doi 10.1039/c2ce25650a
_journal_volume 14
_journal_year 2012
_chemical_formula_sum 'C120 H94 Co N6 O12'
_chemical_formula_weight 1870.94
_chemical_name_systematic
;
?
;
_space_group_IT_number 146
_symmetry_cell_setting trigonal
_symmetry_space_group_name_Hall 'R 3'
_symmetry_space_group_name_H-M 'R 3 :H'
_atom_sites_solution_hydrogens geom
_atom_sites_solution_primary direct
_atom_sites_solution_secondary difmap
_audit_creation_method SHELXL-97
_cell_angle_alpha 90
_cell_angle_beta 90
_cell_angle_gamma 120
_cell_formula_units_Z 3
_cell_length_a 17.1320(4)
_cell_length_b 17.1320(4)
_cell_length_c 29.2524(9)
_cell_measurement_temperature 293(2)
_cell_volume 7435.5(3)
_computing_cell_refinement CrysAlis
_computing_data_collection 'CrysAlis (Oxford Diffraction, 2006)'
_computing_data_reduction CrysAlis
_computing_structure_refinement 'SHELXL-97 (Sheldrick, 1997)'
_computing_structure_solution 'SHELXS-97 (Sheldrick, 1997)'
_diffrn_ambient_temperature 293(2)
_diffrn_detector_area_resol_mean 10.0
_diffrn_measured_fraction_theta_full 0.977
_diffrn_measured_fraction_theta_max 0.865
_diffrn_measurement_device_type 'Oxford Diffraction Gemini R Ultra'
_diffrn_measurement_method '\w scan'
_diffrn_radiation_monochromator graphite
_diffrn_radiation_source 'fine-focus sealed tube'
_diffrn_radiation_type MoK\a
_diffrn_radiation_wavelength 0.71073
_diffrn_reflns_av_R_equivalents 0.0394
_diffrn_reflns_av_sigmaI/netI 0.0682
_diffrn_reflns_limit_h_max 17
_diffrn_reflns_limit_h_min -23
_diffrn_reflns_limit_k_max 23
_diffrn_reflns_limit_k_min -19
_diffrn_reflns_limit_l_max 29
_diffrn_reflns_limit_l_min -39
_diffrn_reflns_number 11416
_diffrn_reflns_theta_full 25.00
_diffrn_reflns_theta_max 29.26
_diffrn_reflns_theta_min 3.08
_exptl_absorpt_coefficient_mu 0.240
_exptl_absorpt_correction_T_max 0.95
_exptl_absorpt_correction_T_min 0.94
_exptl_absorpt_correction_type multi-scan
_exptl_absorpt_process_details
;
CrysAlis (Oxford Diffraction, 2006)
;
_exptl_crystal_colour pink
_exptl_crystal_density_diffrn 1.253
_exptl_crystal_density_method 'not measured'
_exptl_crystal_description block
_exptl_crystal_F_000 2937
_exptl_crystal_size_max 0.25
_exptl_crystal_size_mid 0.22
_exptl_crystal_size_min 0.21
_refine_diff_density_max 1.084
_refine_diff_density_min -0.452
_refine_diff_density_rms 0.085
_refine_ls_abs_structure_details 'Flack H D (1983), Acta Cryst. A39, 876-881'
_refine_ls_abs_structure_Flack 0.18(3)
_refine_ls_extinction_method none
_refine_ls_goodness_of_fit_ref 1.198
_refine_ls_hydrogen_treatment mixed
_refine_ls_matrix_type full
_refine_ls_number_parameters 431
_refine_ls_number_reflns 6097
_refine_ls_number_restraints 28
_refine_ls_restrained_S_all 1.197
_refine_ls_R_factor_all 0.1256
_refine_ls_R_factor_gt 0.0941
_refine_ls_shift/su_max 0.000
_refine_ls_shift/su_mean 0.000
_refine_ls_structure_factor_coef Fsqd
_refine_ls_weighting_details 'calc w=1/[\s^2^(Fo^2^)+(0.1233P)^2^+0.0000P] where P=(Fo^2^+2Fc^2^)/3'
_refine_ls_weighting_scheme calc
_refine_ls_wR_factor_gt 0.2323
_refine_ls_wR_factor_ref 0.2411
_reflns_number_gt 3525
_reflns_number_total 6097
_reflns_threshold_expression >2sigma(I)
_cod_data_source_file c2ce25650a.txt
_cod_data_source_block 4
_cod_depositor_comments
;
The following automatic conversions were performed:

'_symmetry_cell_setting' value 'Trigonal' changed to 'trigonal'
according to /home/saulius/struct/CIF-dictionaries/cif_core.dic
dictionary named 'cif_core.dic' version 2.4.1 from 2010-06-29.

Automatic conversion script
Id: cif_fix_values 1891 2012-01-12 08:04:46Z andrius 
;
_cod_original_sg_symbol_H-M R3
_cod_database_code 7208543

loop_
_symmetry_equiv_pos_as_xyz
'x, y, z'
'-y, x-y, z'
'-x+y, -x, z'
'x+2/3, y+1/3, z+1/3'
'-y+2/3, x-y+1/3, z+1/3'
'-x+y+2/3, -x+1/3, z+1/3'
'x+1/3, y+2/3, z+2/3'
'-y+1/3, x-y+2/3, z+2/3'
'-x+y+1/3, -x+2/3, z+2/3'

loop_
_atom_site_label
_atom_site_type_symbol
_atom_site_fract_x
_atom_site_fract_y
_atom_site_fract_z
_atom_site_U_iso_or_equiv
_atom_site_adp_type
_atom_site_occupancy
_atom_site_symmetry_multiplicity
_atom_site_calc_flag
_atom_site_refinement_flags
Co1 Co 0.0000 1.0000 1.06777(4) 0.0500(4) Uani 1 3 d S
C1 C 0.0997(5) 1.1448(5) 1.1461(2) 0.0668(17) Uani 1 1 d .
H1 H 0.0440 1.1199 1.1606 0.080 Uiso 1 1 calc R
C2 C 0.1725(7) 1.2178(6) 1.1668(3) 0.079(2) Uani 1 1 d .
H2 H 0.1669 1.2424 1.1941 0.095 Uiso 1 1 calc R
C3 C 0.2518(7) 1.2508(6) 1.1445(3) 0.087(2) Uani 1 1 d .
H3 H 0.3014 1.3002 1.1576 0.104 Uiso 1 1 calc R
C4 C 0.2664(5) 1.2182(5) 1.1044(3) 0.0666(17) Uani 1 1 d .
C5 C 0.3460(6) 1.2518(7) 1.0789(4) 0.101(3) Uani 1 1 d .
H5 H 0.3957 1.3047 1.0892 0.122 Uiso 1 1 calc R
C6 C 0.3569(5) 1.2136(6) 1.0402(3) 0.088(2) Uani 1 1 d .
H6 H 0.4124 1.2366 1.0257 0.105 Uiso 1 1 calc R
C7 C 0.2793(4) 1.1378(5) 1.0235(2) 0.0623(16) Uani 1 1 d .
C8 C 0.2820(7) 1.0894(7) 0.9841(3) 0.099(3) Uani 1 1 d .
H8 H 0.3357 1.1086 0.9684 0.119 Uiso 1 1 calc R
C9 C 0.2034(6) 1.0134(6) 0.9696(3) 0.076(2) Uani 1 1 d .
H9 H 0.2038 0.9800 0.9447 0.092 Uiso 1 1 calc R
C10 C 0.1263(6) 0.9897(5) 0.9928(2) 0.074(2) Uani 1 1 d .
H10 H 0.0739 0.9400 0.9821 0.088 Uiso 1 1 calc R
C11 C 0.1952(4) 1.0994(4) 1.0453(2) 0.0569(15) Uani 1 1 d .
C12 C 0.1874(5) 1.1430(4) 1.0866(2) 0.0561(14) Uani 1 1 d .
C13 C 0.2869(7) 0.8299(6) 0.9870(2) 0.083(2) Uani 1 1 d .
C14 C 0.1952(6) 0.7900(5) 0.9878(3) 0.079(2) Uani 1 1 d .
C15 C 0.1522(8) 0.7982(8) 1.0259(4) 0.111(3) Uani 1 1 d .
H15 H 0.0895 0.7690 1.0262 0.133 Uiso 1 1 calc R
C16 C 0.1997(9) 0.8490(9) 1.0641(3) 0.124(4) Uani 1 1 d .
H16 H 0.1709 0.8550 1.0897 0.149 Uiso 1 1 calc R
C17 C 0.2871(9) 0.8873(7) 1.0614(3) 0.108(3) Uani 1 1 d .
H17 H 0.3205 0.9219 1.0861 0.130 Uiso 1 1 calc R
C18 C 0.3349(7) 0.8807(6) 1.0240(3) 0.093(2) Uani 1 1 d .
C19 C 0.4402(8) 0.9269(7) 1.0245(3) 0.106(3) Uani 1 1 d .
H19A H 0.4583 0.8908 1.0068 0.128 Uiso 1 1 calc R
H19B H 0.4603 0.9292 1.0557 0.128 Uiso 1 1 calc R
C20 C 0.4870(7) 1.0246(8) 1.0045(4) 0.111(4) Uani 1 1 d .
C21 C 0.5181(7) 1.0978(9) 1.0340(6) 0.146(4) Uani 1 1 d U
H21 H 0.5148 1.0876 1.0654 0.175 Uiso 1 1 calc R
C22 C 0.5535(8) 1.1848(10) 1.0185(6) 0.159(4) Uani 1 1 d U
H22 H 0.5730 1.2334 1.0384 0.191 Uiso 1 1 calc R
C23 C 0.5583(7) 1.1954(10) 0.9716(6) 0.146(4) Uani 1 1 d U
H23 H 0.5795 1.2535 0.9606 0.175 Uiso 1 1 calc R
C24 C 0.5352(7) 1.1300(8) 0.9403(5) 0.120(4) Uani 1 1 d .
C25 C 0.4936(6) 1.0369(9) 0.9597(4) 0.107(3) Uani 1 1 d D
C26 C 0.5374(8) 1.1467(8) 0.8901(5) 0.134(4) Uani 1 1 d .
H26A H 0.5845 1.2081 0.8840 0.160 Uiso 1 1 calc R
H26B H 0.5536 1.1068 0.8745 0.160 Uiso 1 1 calc RD
C27 C 0.3862(7) 1.0546(8) 0.8505(3) 0.097(3) Uani 1 1 d .
C28 C 0.4540(7) 1.1338(8) 0.8707(5) 0.124(4) Uani 1 1 d .
C29 C 0.4381(9) 1.2098(8) 0.8779(6) 0.140(5) Uani 1 1 d .
H29 H 0.4775 1.2621 0.8937 0.168 Uiso 1 1 calc R
C30 C 0.3660(12) 1.1962(10) 0.8606(7) 0.156(6) Uani 1 1 d .
H30 H 0.3575 1.2458 0.8613 0.187 Uiso 1 1 calc R
C31 C 0.2964(8) 1.1204(9) 0.8406(5) 0.126(4) Uani 1 1 d .
H31 H 0.2442 1.1194 0.8308 0.151 Uiso 1 1 calc R
C32 C 0.3069(8) 1.0470(6) 0.8358(3) 0.093(3) Uani 1 1 d .
C33 C 0.2400(7) 0.9584(6) 0.8164(3) 0.088(2) Uani 1 1 d .
H33A H 0.2707 0.9267 0.8064 0.106 Uiso 1 1 calc RD
H33B H 0.2118 0.9679 0.7899 0.106 Uiso 1 1 calc R
C34 C 0.1777(6) 0.8400(6) 0.8793(3) 0.086(2) Uani 1 1 d .
C35 C 0.1649(7) 0.8984(6) 0.8523(2) 0.084(2) Uani 1 1 d .
C36 C 0.0855(8) 0.9007(7) 0.8570(3) 0.097(3) Uani 1 1 d .
H36 H 0.0735 0.9353 0.8368 0.116 Uiso 1 1 calc R
C37 C 0.0268(6) 0.8549(9) 0.8895(4) 0.109(3) Uani 1 1 d .
H37 H -0.0256 0.8583 0.8920 0.131 Uiso 1 1 calc R
C38 C 0.0417(6) 0.8030(8) 0.9190(4) 0.102(3) Uani 1 1 d .
H38 H -0.0002 0.7730 0.9421 0.122 Uiso 1 1 calc R
C39 C 0.1184(6) 0.7927(5) 0.9163(3) 0.089(3) Uani 1 1 d U
C40 C 0.1353(7) 0.7343(5) 0.9473(4) 0.096(3) Uani 1 1 d U
H40A H 0.1650 0.7076 0.9305 0.115 Uiso 1 1 calc R
H40B H 0.0784 0.6859 0.9587 0.115 Uiso 1 1 calc R
N1 N 0.1047(4) 1.1062(4) 1.10486(18) 0.0635(16) Uani 1 1 d .
N2 N 0.1190(4) 1.0302(4) 1.02870(17) 0.0611(15) Uani 1 1 d .
O1 O 0.2589(5) 0.8382(5) 0.8760(3) 0.113(2) Uani 1 1 d D
H1A H 0.272(9) 0.811(7) 0.857(4) 0.169 Uiso 1 1 d D
O2 O 0.3279(5) 0.8209(5) 0.9495(2) 0.0970(17) Uani 1 1 d D
H2A H 0.376(7) 0.856(10) 0.936(7) 0.145 Uiso 0.67 1 d PD
O3 O 0.4704(5) 0.9721(5) 0.9279(2) 0.1045(18) Uani 1 1 d D
H3A H 0.4569(19) 0.9922(14) 0.9061(5) 0.157 Uiso 1 1 d D
O4 O 0.4061(7) 0.9887(6) 0.8445(3) 0.135(3) Uani 1 1 d D
H4 H 0.362(3) 0.947(9) 0.857(3) 0.203 Uiso 0.67 1 d PD

loop_
_atom_site_aniso_label
_atom_site_aniso_U_11
_atom_site_aniso_U_22
_atom_site_aniso_U_33
_atom_site_aniso_U_23
_atom_site_aniso_U_13
_atom_site_aniso_U_12
Co1 0.0549(5) 0.0549(5) 0.0402(6) 0.000 0.000 0.0275(3)
C1 0.086(5) 0.079(5) 0.045(3) -0.013(3) -0.016(3) 0.048(4)
C2 0.128(7) 0.088(6) 0.054(4) -0.017(4) -0.014(5) 0.079(6)
C3 0.100(6) 0.083(5) 0.071(5) -0.032(4) -0.033(5) 0.042(5)
C4 0.069(4) 0.077(4) 0.067(4) -0.006(4) -0.015(3) 0.046(4)
C5 0.070(5) 0.095(6) 0.118(7) -0.022(6) 0.011(5) 0.025(5)
C6 0.062(5) 0.113(6) 0.090(6) -0.016(5) -0.016(4) 0.046(5)
C7 0.054(4) 0.067(4) 0.067(4) -0.010(3) 0.005(3) 0.032(3)
C8 0.087(6) 0.126(8) 0.087(6) -0.008(5) 0.019(5) 0.055(6)
C9 0.093(6) 0.077(5) 0.054(4) -0.008(4) 0.003(4) 0.039(5)
C10 0.100(6) 0.054(4) 0.067(4) -0.013(3) 0.005(4) 0.040(4)
C11 0.057(4) 0.066(4) 0.052(3) -0.003(3) -0.007(3) 0.034(3)
C12 0.074(4) 0.055(3) 0.048(3) -0.005(3) -0.007(3) 0.038(3)
C13 0.136(8) 0.081(5) 0.047(4) 0.003(4) 0.017(4) 0.066(6)
C14 0.095(6) 0.064(4) 0.068(5) 0.008(4) 0.009(4) 0.033(4)
C15 0.090(6) 0.130(8) 0.103(7) -0.004(6) 0.021(6) 0.047(6)
C16 0.120(9) 0.162(11) 0.070(6) 0.006(7) 0.038(6) 0.055(8)
C17 0.152(10) 0.101(7) 0.077(6) -0.036(5) -0.001(6) 0.067(7)
C18 0.097(6) 0.093(6) 0.100(6) -0.002(5) 0.012(5) 0.057(5)
C19 0.153(9) 0.105(7) 0.074(5) -0.002(5) -0.005(5) 0.075(7)
C20 0.087(6) 0.128(9) 0.131(9) -0.056(7) -0.022(6) 0.064(6)
C21 0.078(5) 0.127(6) 0.199(9) -0.081(8) 0.010(6) 0.025(5)
C22 0.089(5) 0.132(7) 0.217(9) -0.077(8) 0.006(7) 0.027(5)
C23 0.078(5) 0.121(6) 0.213(9) -0.059(8) 0.004(7) 0.030(5)
C24 0.067(5) 0.113(8) 0.160(11) 0.000(8) 0.026(6) 0.031(6)
C25 0.061(5) 0.141(10) 0.123(9) -0.003(8) 0.004(5) 0.053(6)
C26 0.105(9) 0.103(7) 0.169(12) 0.024(7) 0.062(8) 0.034(6)
C27 0.091(6) 0.124(8) 0.099(6) 0.059(6) 0.047(5) 0.072(7)
C28 0.072(6) 0.111(8) 0.204(12) 0.063(8) 0.062(7) 0.055(6)
C29 0.081(7) 0.081(7) 0.249(17) 0.061(8) 0.033(8) 0.033(6)
C30 0.109(11) 0.104(10) 0.229(17) 0.051(10) 0.056(11) 0.034(9)
C31 0.092(7) 0.133(10) 0.189(11) 0.081(9) 0.046(7) 0.083(8)
C32 0.143(8) 0.095(6) 0.067(4) 0.021(4) 0.041(5) 0.079(7)
C33 0.133(7) 0.096(6) 0.059(4) 0.013(4) 0.015(4) 0.076(6)
C34 0.104(7) 0.086(6) 0.068(5) -0.015(4) 0.011(4) 0.048(5)
C35 0.111(7) 0.078(5) 0.044(4) -0.007(4) -0.002(4) 0.033(5)
C36 0.132(9) 0.100(6) 0.066(5) -0.026(5) -0.024(6) 0.063(6)
C37 0.075(6) 0.158(9) 0.093(7) -0.017(7) -0.001(5) 0.056(6)
C38 0.052(5) 0.127(8) 0.079(6) -0.008(6) 0.003(4) 0.010(5)
C39 0.080(6) 0.056(4) 0.099(6) -0.012(4) -0.016(5) 0.009(4)
C40 0.093(6) 0.043(4) 0.123(7) -0.005(4) 0.030(5) 0.013(4)
N1 0.087(4) 0.084(4) 0.045(3) -0.017(3) -0.017(3) 0.062(4)
N2 0.057(3) 0.074(4) 0.041(3) -0.003(3) -0.001(2) 0.024(3)
O1 0.124(5) 0.126(5) 0.113(5) 0.022(4) 0.026(4) 0.082(5)
O2 0.109(5) 0.114(5) 0.075(4) -0.008(3) 0.013(3) 0.061(4)
O3 0.124(5) 0.122(5) 0.083(4) -0.014(4) 0.003(3) 0.072(4)
O4 0.192(8) 0.138(6) 0.137(6) 0.022(5) 0.027(5) 0.128(6)

loop_
_atom_type_symbol
_atom_type_description
_atom_type_scat_dispersion_real
_atom_type_scat_dispersion_imag
_atom_type_scat_source
C C 0.0033 0.0016 'International Tables Vol C Tables 4.2.6.8 and 6.1.1.4'
H H 0.0000 0.0000 'International Tables Vol C Tables 4.2.6.8 and 6.1.1.4'
N N 0.0061 0.0033 'International Tables Vol C Tables 4.2.6.8 and 6.1.1.4'
O O 0.0106 0.0060 'International Tables Vol C Tables 4.2.6.8 and 6.1.1.4'
Co Co 0.3494 0.9721 'International Tables Vol C Tables 4.2.6.8 and 6.1.1.4'

loop_
_geom_angle_atom_site_label_1
_geom_angle_atom_site_label_2
_geom_angle_atom_site_label_3
_geom_angle
_geom_angle_site_symmetry_1
_geom_angle_site_symmetry_3
N1 Co1 N1 95.9(2) . 3_465
N1 Co1 N1 95.9(2) . 2_675
N1 Co1 N1 95.9(2) 3_465 2_675
N1 Co1 N2 168.5(2) . 3_465
N1 Co1 N2 76.8(2) 3_465 3_465
N1 Co1 N2 93.7(2) 2_675 3_465
N1 Co1 N2 76.8(2) . .
N1 Co1 N2 93.7(2) 3_465 .
N1 Co1 N2 168.5(2) 2_675 .
N2 Co1 N2 94.64(19) 3_465 .
N1 Co1 N2 93.7(2) . 2_675
N1 Co1 N2 168.5(2) 3_465 2_675
N1 Co1 N2 76.8(2) 2_675 2_675
N2 Co1 N2 94.64(19) 3_465 2_675
N2 Co1 N2 94.64(19) . 2_675
C2 C1 N1 124.3(7) . .
C2 C1 H1 117.9 . .
N1 C1 H1 117.9 . .
C3 C2 C1 115.4(7) . .
C3 C2 H2 122.3 . .
C1 C2 H2 122.3 . .
C2 C3 C4 126.2(8) . .
C2 C3 H3 116.9 . .
C4 C3 H3 116.9 . .
C3 C4 C5 128.7(8) . .
C3 C4 C12 113.4(7) . .
C5 C4 C12 117.9(7) . .
C6 C5 C4 125.6(8) . .
C6 C5 H5 117.2 . .
C4 C5 H5 117.2 . .
C5 C6 C7 116.0(8) . .
C5 C6 H6 122.0 . .
C7 C6 H6 122.0 . .
C6 C7 C11 123.5(6) . .
C6 C7 C8 121.8(7) . .
C11 C7 C8 114.6(7) . .
C9 C8 C7 119.4(7) . .
C9 C8 H8 120.3 . .
C7 C8 H8 120.3 . .
C10 C9 C8 118.0(7) . .
C10 C9 H9 121.0 . .
C8 C9 H9 121.0 . .
N2 C10 C9 125.9(7) . .
N2 C10 H10 117.1 . .
C9 C10 H10 117.1 . .
N2 C11 C7 124.6(6) . .
N2 C11 C12 116.9(6) . .
C7 C11 C12 118.2(6) . .
N1 C12 C4 125.6(6) . .
N1 C12 C11 115.9(5) . .
C4 C12 C11 118.5(6) . .
O2 C13 C14 119.4(8) . .
O2 C13 C18 122.1(9) . .
C14 C13 C18 118.5(7) . .
C13 C14 C15 120.2(8) . .
C13 C14 C40 122.5(7) . .
C15 C14 C40 117.3(9) . .
C14 C15 C16 122.2(10) . .
C14 C15 H15 118.9 . .
C16 C15 H15 118.9 . .
C17 C16 C15 115.4(9) . .
C17 C16 H16 122.3 . .
C15 C16 H16 122.3 . .
C16 C17 C18 125.2(10) . .
C16 C17 H17 117.4 . .
C18 C17 H17 117.4 . .
C13 C18 C17 118.4(10) . .
C13 C18 C19 120.1(8) . .
C17 C18 C19 121.4(9) . .
C18 C19 C20 112.5(8) . .
C18 C19 H19A 109.1 . .
C20 C19 H19A 109.1 . .
C18 C19 H19B 109.1 . .
C20 C19 H19B 109.1 . .
H19A C19 H19B 107.8 . .
C25 C20 C21 120.5(14) . .
C25 C20 C19 119.8(9) . .
C21 C20 C19 119.6(12) . .
C22 C21 C20 122.4(16) . .
C22 C21 H21 118.8 . .
C20 C21 H21 118.8 . .
C21 C22 C23 115.9(13) . .
C21 C22 H22 122.1 . .
C23 C22 H22 122.1 . .
C24 C23 C22 126.4(16) . .
C24 C23 H23 116.8 . .
C22 C23 H23 116.8 . .
C23 C24 C25 114.5(13) . .
C23 C24 C26 122.8(13) . .
C25 C24 C26 122.0(11) . .
C20 C25 O3 125.9(11) . .
C20 C25 C24 120.2(12) . .
O3 C25 C24 113.8(10) . .
C28 C26 C24 115.3(9) . .
C28 C26 H26A 108.4 . .
C24 C26 H26A 108.4 . .
C28 C26 H26B 108.4 . .
C24 C26 H26B 108.4 . .
H26A C26 H26B 107.5 . .
O4 C27 C32 122.5(11) . .
O4 C27 C28 115.6(9) . .
C32 C27 C28 121.9(9) . .
C27 C28 C26 126.1(10) . .
C27 C28 C29 119.1(11) . .
C26 C28 C29 114.4(13) . .
C30 C29 C28 112.4(15) . .
C30 C29 H29 123.8 . .
C28 C29 H29 123.8 . .
C29 C30 C31 131.2(15) . .
C29 C30 H30 114.4 . .
C31 C30 H30 114.4 . .
C32 C31 C30 117.5(11) . .
C32 C31 H31 121.3 . .
C30 C31 H31 121.3 . .
C31 C32 C27 117.5(11) . .
C31 C32 C33 126.3(11) . .
C27 C32 C33 116.2(8) . .
C32 C33 C35 112.0(6) . .
C32 C33 H33A 109.2 . .
C35 C33 H33A 109.2 . .
C32 C33 H33B 109.2 . .
C35 C33 H33B 109.2 . .
H33A C33 H33B 107.9 . .
C35 C34 O1 119.6(8) . .
C35 C34 C39 121.4(8) . .
O1 C34 C39 118.1(8) . .
C34 C35 C36 118.6(8) . .
C34 C35 C33 118.8(9) . .
C36 C35 C33 122.6(8) . .
C37 C36 C35 121.5(10) . .
C37 C36 H36 119.3 . .
C35 C36 H36 119.3 . .
C36 C37 C38 120.8(10) . .
C36 C37 H37 119.6 . .
C38 C37 H37 119.6 . .
C37 C38 C39 122.6(9) . .
C37 C38 H38 118.7 . .
C39 C38 H38 118.7 . .
C38 C39 C34 114.5(9) . .
C38 C39 C40 124.0(9) . .
C34 C39 C40 121.5(9) . .
C39 C40 C14 110.2(6) . .
C39 C40 H40A 109.6 . .
C14 C40 H40A 109.6 . .
C39 C40 H40B 109.6 . .
C14 C40 H40B 109.6 . .
H40A C40 H40B 108.1 . .
C12 N1 C1 115.0(6) . .
C12 N1 Co1 116.3(4) . .
C1 N1 Co1 128.7(5) . .
C10 N2 C11 116.9(6) . .
C10 N2 Co1 129.1(5) . .
C11 N2 Co1 113.9(4) . .
C34 O1 H1A 128(10) . .
C13 O2 H2A 132(10) . .
C25 O3 H3A 102.9(19) . .
C27 O4 H4 100(10) . .

loop_
_geom_bond_atom_site_label_1
_geom_bond_atom_site_label_2
_geom_bond_distance
_geom_bond_site_symmetry_2
Co1 N1 2.108(6) .
Co1 N1 2.108(6) 3_465
Co1 N1 2.108(6) 2_675
Co1 N2 2.162(6) 3_465
Co1 N2 2.162(6) .
Co1 N2 2.162(6) 2_675
C1 C2 1.388(12) .
C1 N1 1.398(9) .
C1 H1 0.9300 .
C2 C3 1.351(13) .
C2 H2 0.9300 .
C3 C4 1.376(11) .
C3 H3 0.9300 .
C4 C5 1.401(12) .
C4 C12 1.422(9) .
C5 C6 1.366(13) .
C5 H5 0.9300 .
C6 C7 1.402(11) .
C6 H6 0.9300 .
C7 C11 1.402(9) .
C7 C8 1.432(12) .
C8 C9 1.391(13) .
C8 H8 0.9300 .
C9 C10 1.354(11) .
C9 H9 0.9300 .
C10 N2 1.299(9) .
C10 H10 0.9300 .
C11 N2 1.341(9) .
C11 C12 1.461(9) .
C12 N1 1.341(9) .
C13 O2 1.352(9) .
C13 C14 1.364(13) .
C13 C18 1.374(13) .
C14 C15 1.382(14) .
C14 C40 1.547(13) .
C15 C16 1.399(17) .
C15 H15 0.9300 .
C16 C17 1.302(16) .
C16 H16 0.9300 .
C17 C18 1.405(14) .
C17 H17 0.9300 .
C18 C19 1.566(15) .
C19 C20 1.562(17) .
C19 H19A 0.9700 .
C19 H19B 0.9700 .
C20 C25 1.325(16) .
C20 C21 1.390(15) .
C21 C22 1.38(2) .
C21 H21 0.9300 .
C22 C23 1.38(2) .
C22 H22 0.9300 .
C23 C24 1.346(17) .
C23 H23 0.9300 .
C24 C25 1.496(17) .
C24 C26 1.491(19) .
C25 O3 1.346(14) .
C26 C28 1.448(19) .
C26 H26A 0.9700 .
C26 H26B 0.9700 .
C27 O4 1.343(12) .
C27 C32 1.367(14) .
C27 C28 1.402(17) .
C28 C29 1.473(17) .
C29 C30 1.24(2) .
C29 H29 0.9300 .
C30 C31 1.38(2) .
C30 H30 0.9300 .
C31 C32 1.365(14) .
C31 H31 0.9300 .
C32 C33 1.483(14) .
C33 C35 1.578(12) .
C33 H33A 0.9700 .
C33 H33B 0.9700 .
C34 C35 1.376(13) .
C34 O1 1.410(12) .
C34 C39 1.427(13) .
C35 C36 1.387(14) .
C36 C37 1.319(14) .
C36 H36 0.9300 .
C37 C38 1.353(16) .
C37 H37 0.9300 .
C38 C39 1.412(15) .
C38 H38 0.9300 .
C39 C40 1.482(14) .
C40 H40A 0.9700 .
C40 H40B 0.9700 .
O1 H1A 0.82(2) .
O2 H2A 0.83(2) .
O3 H3A 0.81(2) .
O4 H4 0.82(2) .

loop_
_geom_hbond_atom_site_label_D
_geom_hbond_atom_site_label_H
_geom_hbond_atom_site_label_A
_geom_hbond_distance_DH
_geom_hbond_distance_HA
_geom_hbond_distance_DA
_geom_hbond_angle_DHA
O3 H3A O4 0.81(2) 1.988(19) 2.750(11) 156(2)
O2 H2A O3 0.83(2) 1.85(10) 2.597(10) 150(20)
O4 H4 O1 0.82(2) 1.90(4) 2.712(13) 170(17)

loop_
_geom_torsion_atom_site_label_1
_geom_torsion_atom_site_label_2
_geom_torsion_atom_site_label_3
_geom_torsion_atom_site_label_4
_geom_torsion
_geom_torsion_site_symmetry_1
N1 C1 C2 C3 -0.6(11) .
C1 C2 C3 C4 -0.8(12) .
C2 C3 C4 C5 177.1(9) .
C2 C3 C4 C12 0.2(12) .
C3 C4 C5 C6 176.8(10) .
C12 C4 C5 C6 -6.4(14) .
C4 C5 C6 C7 4.5(15) .
C5 C6 C7 C11 -2.4(12) .
C5 C6 C7 C8 -177.8(9) .
C6 C7 C8 C9 178.7(8) .
C11 C7 C8 C9 2.9(13) .
C7 C8 C9 C10 1.8(14) .
C8 C9 C10 N2 -2.1(13) .
C6 C7 C11 N2 175.9(7) .
C8 C7 C11 N2 -8.4(10) .
C6 C7 C11 C12 2.4(10) .
C8 C7 C11 C12 178.1(7) .
C3 C4 C12 N1 1.9(10) .
C5 C4 C12 N1 -175.3(8) .
C3 C4 C12 C11 -176.8(6) .
C5 C4 C12 C11 6.0(10) .
N2 C11 C12 N1 2.9(8) .
C7 C11 C12 N1 176.9(6) .
N2 C11 C12 C4 -178.2(6) .
C7 C11 C12 C4 -4.2(8) .
O2 C13 C14 C15 179.8(9) .
C18 C13 C14 C15 -2.3(13) .
O2 C13 C14 C40 -0.2(11) .
C18 C13 C14 C40 177.8(8) .
C13 C14 C15 C16 1.9(17) .
C40 C14 C15 C16 -178.2(11) .
C14 C15 C16 C17 -0.5(19) .
C15 C16 C17 C18 0(2) .
O2 C13 C18 C17 179.3(9) .
C14 C13 C18 C17 1.5(13) .
O2 C13 C18 C19 -2.7(13) .
C14 C13 C18 C19 179.4(8) .
C16 C17 C18 C13 -0.1(17) .
C16 C17 C18 C19 -178.0(11) .
C13 C18 C19 C20 91.2(10) .
C17 C18 C19 C20 -91.0(11) .
C18 C19 C20 C25 -80.3(11) .
C18 C19 C20 C21 97.0(11) .
C25 C20 C21 C22 2.5(17) .
C19 C20 C21 C22 -174.8(10) .
C20 C21 C22 C23 -1.4(18) .
C21 C22 C23 C24 -3(2) .
C22 C23 C24 C25 5.4(18) .
C22 C23 C24 C26 176.2(12) .
C21 C20 C25 O3 176.3(9) .
C19 C20 C25 O3 -6.4(14) .
C21 C20 C25 C24 0.4(14) .
C19 C20 C25 C24 177.7(9) .
C23 C24 C25 C20 -4.0(14) .
C26 C24 C25 C20 -174.9(10) .
C23 C24 C25 O3 179.6(9) .
C26 C24 C25 O3 8.7(14) .
C23 C24 C26 C28 -91.4(14) .
C25 C24 C26 C28 78.8(14) .
O4 C27 C28 C26 -7.4(16) .
C32 C27 C28 C26 175.5(10) .
O4 C27 C28 C29 179.2(10) .
C32 C27 C28 C29 2.2(15) .
C24 C26 C28 C27 -93.8(15) .
C24 C26 C28 C29 79.8(13) .
C27 C28 C29 C30 -6.2(18) .
C26 C28 C29 C30 179.8(13) .
C28 C29 C30 C31 8(3) .
C29 C30 C31 C32 -4(3) .
C30 C31 C32 C27 -1.0(15) .
C30 C31 C32 C33 178.3(10) .
O4 C27 C32 C31 -175.4(8) .
C28 C27 C32 C31 1.4(13) .
O4 C27 C32 C33 5.2(12) .
C28 C27 C32 C33 -178.0(8) .
C31 C32 C33 C35 -79.9(11) .
C27 C32 C33 C35 99.4(9) .
O1 C34 C35 C36 -178.3(8) .
C39 C34 C35 C36 -9.6(12) .
O1 C34 C35 C33 3.0(11) .
C39 C34 C35 C33 171.7(8) .
C32 C33 C35 C34 -91.5(9) .
C32 C33 C35 C36 89.9(10) .
C34 C35 C36 C37 6.4(13) .
C33 C35 C36 C37 -174.9(8) .
C35 C36 C37 C38 -0.8(15) .
C36 C37 C38 C39 -1.9(16) .
C37 C38 C39 C34 -1.1(14) .
C37 C38 C39 C40 -178.0(9) .
C35 C34 C39 C38 6.9(12) .
O1 C34 C39 C38 175.8(8) .
C35 C34 C39 C40 -176.1(7) .
O1 C34 C39 C40 -7.2(12) .
C38 C39 C40 C14 -94.3(10) .
C34 C39 C40 C14 89.0(10) .
C13 C14 C40 C39 -92.1(10) .
C15 C14 C40 C39 88.0(10) .
C4 C12 N1 C1 -3.1(9) .
C11 C12 N1 C1 175.7(5) .
C4 C12 N1 Co1 176.3(5) .
C11 C12 N1 Co1 -5.0(7) .
C2 C1 N1 C12 2.4(9) .
C2 C1 N1 Co1 -176.9(5) .
N1 Co1 N1 C12 96.4(6) 3_465
N1 Co1 N1 C12 -167.1(5) 2_675
N2 Co1 N1 C12 46.5(15) 3_465
N2 Co1 N1 C12 4.0(5) .
N2 Co1 N1 C12 -89.9(4) 2_675
N1 Co1 N1 C1 -84.3(4) 3_465
N1 Co1 N1 C1 12.2(6) 2_675
N2 Co1 N1 C1 -134.2(11) 3_465
N2 Co1 N1 C1 -176.8(6) .
N2 Co1 N1 C1 89.3(6) 2_675
C9 C10 N2 C11 -2.9(11) .
C9 C10 N2 Co1 178.9(6) .
C7 C11 N2 C10 8.4(10) .
C12 C11 N2 C10 -178.0(6) .
C7 C11 N2 Co1 -173.1(5) .
C12 C11 N2 Co1 0.5(7) .
N1 Co1 N2 C10 175.9(7) .
N1 Co1 N2 C10 80.8(7) 3_465
N1 Co1 N2 C10 -132.7(12) 2_675
N2 Co1 N2 C10 3.7(6) 3_465
N2 Co1 N2 C10 -91.4(5) 2_675
N1 Co1 N2 C11 -2.3(5) .
N1 Co1 N2 C11 -97.5(5) 3_465
N1 Co1 N2 C11 49.0(14) 2_675
N2 Co1 N2 C11 -174.6(5) 3_465
N2 Co1 N2 C11 90.4(6) 2_675
